data_2208260
loop_
_publ_author_name
'Chun-Nian Xia'
'Wei-Xiao Hu'
'Wei Zhou'

_publ_section_title
;
 Butyl 3-(3,4-dihydroxyphenyl)prop-2-enoate
;
_journal_coeditor_code BT2009
_journal_issue 3
_journal_name_full 'Acta Crystallographica Section E'
_journal_page_first o1112
_journal_page_last o1113
_journal_paper_doi 10.1107/S1600536806005484
_journal_volume 62
_journal_year 2006
_chemical_formula_iupac 'C13 H16 O4'
_chemical_formula_moiety 'C13 H16 O4'
_chemical_formula_sum 'C13 H16 O4'
_chemical_formula_weight 236.26
_chemical_name_systematic
;
Butyl 3-(3,4-dihydroxyphenyl)prop-2-enoate
;
_space_group_IT_number 2
_symmetry_cell_setting triclinic
_symmetry_space_group_name_Hall '-P 1'
_symmetry_space_group_name_H-M 'P -1'
_atom_sites_solution_hydrogens geom
_atom_sites_solution_primary direct
_atom_sites_solution_secondary difmap
_audit_creation_method SHELXL-97
_cell_angle_alpha 83.95(6)
_cell_angle_beta 84.31(7)
_cell_angle_gamma 81.14(6)
_cell_formula_units_Z 2
_cell_length_a 5.282(5)
_cell_length_b 10.490(5)
_cell_length_c 11.558(7)
_cell_measurement_reflns_used 25
_cell_measurement_temperature 298(2)
_cell_measurement_theta_max 13.71
_cell_measurement_theta_min 9.83
_cell_volume 627.0(8)
_computing_cell_refinement 'CAD-4 Software'
_computing_data_collection 'CAD-4 Software (Enraf--Nonius, 1993)'
_computing_data_reduction 'CAD-4 Software'
_computing_molecular_graphics 'ORTEP-3 for Windows (Version 1.05; Farrugia, 1999)'
_computing_publication_material SHELXL97
_computing_structure_refinement 'SHELXL97 (Sheldrick, 1997)'
_computing_structure_solution 'SHELXS97 (Sheldrick, 1997)'
_diffrn_ambient_temperature 298(2)
_diffrn_measured_fraction_theta_full 1.000
_diffrn_measured_fraction_theta_max 1.000
_diffrn_measurement_device_type 'Enraf--Nonius CAD-4'
_diffrn_measurement_method \w/2\q
_diffrn_radiation_monochromator graphite
_diffrn_radiation_source 'fine-focus sealed tube'
_diffrn_radiation_type MoK\a
_diffrn_radiation_wavelength 0.71073
_diffrn_reflns_av_R_equivalents 0.0144
_diffrn_reflns_av_sigmaI/netI 0.0296
_diffrn_reflns_limit_h_max 6
_diffrn_reflns_limit_h_min -1
_diffrn_reflns_limit_k_max 12
_diffrn_reflns_limit_k_min -12
_diffrn_reflns_limit_l_max 13
_diffrn_reflns_limit_l_min -13
_diffrn_reflns_number 3050
_diffrn_reflns_theta_full 25.17
_diffrn_reflns_theta_max 25.17
_diffrn_reflns_theta_min 1.78
_diffrn_standards_decay_% 0.3
_diffrn_standards_interval_time 60
_diffrn_standards_number 3
_exptl_absorpt_coefficient_mu 0.092
_exptl_absorpt_correction_T_max 0.9642
_exptl_absorpt_correction_T_min 0.9642
_exptl_absorpt_correction_type psi-scan
_exptl_absorpt_process_details '(North <i>et al.</i>,  1968)'
_exptl_crystal_colour colourless
_exptl_crystal_density_diffrn 1.251
_exptl_crystal_density_method 'not measured'
_exptl_crystal_description prism
_exptl_crystal_F_000 252
_exptl_crystal_size_max 0.50
_exptl_crystal_size_mid 0.40
_exptl_crystal_size_min 0.30
_refine_diff_density_max 0.306
_refine_diff_density_min -0.332
_refine_ls_extinction_coef 0.019(3)
_refine_ls_extinction_expression Fc^*^=kFc[1+0.001xFc^2^\l^3^/sin(2\q)]^-1/4^
_refine_ls_extinction_method SHELXL97
_refine_ls_goodness_of_fit_ref 1.023
_refine_ls_hydrogen_treatment constr
_refine_ls_matrix_type full
_refine_ls_number_parameters 158
_refine_ls_number_reflns 2259
_refine_ls_number_restraints 6
_refine_ls_restrained_S_all 1.022
_refine_ls_R_factor_all 0.1118
_refine_ls_R_factor_gt 0.0677
_refine_ls_shift/su_max 0.004
_refine_ls_shift/su_mean 0.001
_refine_ls_structure_factor_coef Fsqd
_refine_ls_weighting_details 'w = 1/[\s^2^(Fo^2^)+(0.1452P)^2^] where P = (Fo^2^+2Fc^2^)/3'
_refine_ls_weighting_scheme calc
_refine_ls_wR_factor_gt 0.1773
_refine_ls_wR_factor_ref 0.2133
_reflns_number_gt 1301
_reflns_number_total 2259
_reflns_threshold_expression I>2\s(I)
_cod_data_source_file bt2009.cif
_cod_data_source_block I
_cod_database_code 2208260

loop_
_symmetry_equiv_pos_as_xyz
'x, y, z'
'-x, -y, -z'

loop_
_atom_site_type_symbol
_atom_site_label
_atom_site_fract_x
_atom_site_fract_y
_atom_site_fract_z
_atom_site_U_iso_or_equiv
_atom_site_adp_type
_atom_site_calc_flag
_atom_site_refinement_flags
_atom_site_occupancy
O O1 -0.15551(12) 0.36945(5) 0.48529(5) 0.05835(18) Uani d . 1
H H1 -0.2755 0.3569 0.4487 0.088 Uiso calc R 1
O O2 0.22669(12) 0.37670(5) 0.62553(6) 0.0686(2) Uani d U 1
H H2 0.1505 0.4362 0.5831 0.103 Uiso calc R 1
O O3 -0.49799(13) -0.29409(6) 0.65183(5) 0.0725(2) Uani d U 1
O O4 -0.24918(12) -0.38693(5) 0.78993(5) 0.06073(19) Uani d . 1
C C1 -0.19922(17) 0.15206(7) 0.56953(7) 0.0471(2) Uani d D 1
H H1A -0.3309 0.1483 0.5228 0.056 Uiso calc R 1
C C2 -0.08758(16) 0.26280(7) 0.56066(7) 0.0442(2) Uani d D 1
C C3 0.10893(17) 0.27001(8) 0.63010(8) 0.0490(2) Uani d DU 1
C C4 0.18835(18) 0.16454(9) 0.70642(8) 0.0579(3) Uani d D 1
H H4 0.3195 0.1686 0.7534 0.069 Uiso calc R 1
C C5 0.07701(18) 0.05383(8) 0.71408(8) 0.0537(3) Uani d DU 1
H H5 0.1352 -0.0165 0.7654 0.064 Uiso calc R 1
C C6 -0.12127(16) 0.04541(7) 0.64627(7) 0.0444(2) Uani d DU 1
C C7 -0.24616(17) -0.07016(8) 0.65158(7) 0.0493(2) Uani d . 1
H H7 -0.3770 -0.0660 0.6025 0.059 Uiso calc R 1
C C8 -0.19545(18) -0.17953(8) 0.71771(7) 0.0532(3) Uani d . 1
H H8 -0.0684 -0.1865 0.7692 0.064 Uiso calc R 1
C C9 -0.32881(17) -0.28948(7) 0.71378(7) 0.0485(2) Uani d U 1
C C10 -0.37054(19) -0.50276(8) 0.79766(8) 0.0565(3) Uani d . 1
H H10A -0.3443 -0.5405 0.7235 0.068 Uiso calc R 1
H H10B -0.5539 -0.4824 0.8180 0.068 Uiso calc R 1
C C11 -0.2466(2) -0.59535(8) 0.89112(8) 0.0578(3) Uani d . 1
H H11A -0.2628 -0.5535 0.9630 0.069 Uiso calc R 1
H H11B -0.0649 -0.6173 0.8678 0.069 Uiso calc R 1
C C12 -0.3685(2) -0.71805(9) 0.91283(9) 0.0688(3) Uani d . 1
H H12A -0.5506 -0.6956 0.9351 0.083 Uiso calc R 1
H H12B -0.3512 -0.7599 0.8409 0.083 Uiso calc R 1
C C13 -0.2487(3) -0.81213(11) 1.00712(10) 0.0958(5) Uani d . 1
H H13A -0.0686 -0.8352 0.9853 0.144 Uiso calc R 1
H H13B -0.3306 -0.8886 1.0167 0.144 Uiso calc R 1
H H13C -0.2709 -0.7724 1.0793 0.144 Uiso calc R 1

loop_
_atom_site_aniso_label
_atom_site_aniso_U_11
_atom_site_aniso_U_22
_atom_site_aniso_U_33
_atom_site_aniso_U_12
_atom_site_aniso_U_13
_atom_site_aniso_U_23
O1 0.0707(3) 0.0378(3) 0.0728(3) -0.0198(3) -0.0361(3) 0.0114(3)
O2 0.0791(4) 0.0431(3) 0.0934(4) -0.0264(3) -0.0428(3) 0.0070(3)
O3 0.0884(4) 0.0545(3) 0.0842(4) -0.0264(3) -0.0537(3) 0.0156(3)
O4 0.0828(4) 0.0385(3) 0.0671(3) -0.0198(3) -0.0371(3) 0.0118(3)
C1 0.0568(5) 0.0388(4) 0.0495(4) -0.0131(4) -0.0195(4) 0.0005(3)
C2 0.0483(4) 0.0354(4) 0.0506(4) -0.0073(4) -0.0148(4) -0.0003(3)
C3 0.0507(4) 0.0406(4) 0.0599(5) -0.0118(4) -0.0173(4) -0.0054(4)
C4 0.0601(5) 0.0508(5) 0.0690(5) -0.0154(4) -0.0335(4) 0.0028(4)
C5 0.0639(5) 0.0398(4) 0.0594(5) -0.0078(4) -0.0256(4) 0.0051(4)
C6 0.0519(4) 0.0365(4) 0.0468(4) -0.0077(4) -0.0153(4) -0.0013(3)
C7 0.0576(5) 0.0397(4) 0.0549(4) -0.0119(4) -0.0230(4) -0.0005(4)
C8 0.0620(5) 0.0426(4) 0.0596(5) -0.0139(4) -0.0262(4) 0.0041(4)
C9 0.0607(5) 0.0379(4) 0.0489(4) -0.0114(4) -0.0170(4) 0.0038(3)
C10 0.0750(5) 0.0388(4) 0.0607(5) -0.0164(4) -0.0257(4) 0.0031(4)
C11 0.0758(6) 0.0417(4) 0.0576(5) -0.0078(4) -0.0241(4) 0.0032(4)
C12 0.0887(7) 0.0466(5) 0.0735(6) -0.0159(5) -0.0265(5) 0.0112(4)
C13 0.1363(10) 0.0589(6) 0.0909(7) -0.0158(7) -0.0356(7) 0.0253(6)

loop_
_atom_type_symbol
_atom_type_description
_atom_type_scat_dispersion_real
_atom_type_scat_dispersion_imag
_atom_type_scat_source
C C 0.0033 0.0016 'International Tables Vol C Tables 4.2.6.8 and 6.1.1.4'
H H 0.0000 0.0000 'International Tables Vol C Tables 4.2.6.8 and 6.1.1.4'
O O 0.0106 0.0060 'International Tables Vol C Tables 4.2.6.8 and 6.1.1.4'

loop_
_geom_angle_atom_site_label_1
_geom_angle_atom_site_label_2
_geom_angle_atom_site_label_3
_geom_angle
C2 O1 H1 109.5
C3 O2 H2 109.5
C9 O4 C10 117.97(9)
C2 C1 C6 121.92(10)
C2 C1 H1A 119.0
C6 C1 H1A 119.0
O1 C2 C1 123.97(9)
O1 C2 C3 116.32(9)
C1 C2 C3 119.70(9)
O2 C3 C4 118.60(10)
O2 C3 C2 122.52(9)
C4 C3 C2 118.88(9)
C5 C4 C3 121.04(10)
C5 C4 H4 119.5
C3 C4 H4 119.5
C4 C5 C6 120.87(9)
C4 C5 H5 119.6
C6 C5 H5 119.6
C5 C6 C1 117.59(9)
C5 C6 C7 122.86(9)
C1 C6 C7 119.54(9)
C8 C7 C6 127.65(10)
C8 C7 H7 116.2
C6 C7 H7 116.2
C7 C8 C9 122.88(10)
C7 C8 H8 118.6
C9 C8 H8 118.6
O3 C9 O4 122.31(9)
O3 C9 C8 125.78(9)
O4 C9 C8 111.89(9)
O4 C10 C11 106.53(9)
O4 C10 H10A 110.4
C11 C10 H10A 110.4
O4 C10 H10B 110.4
C11 C10 H10B 110.4
H10A C10 H10B 108.6
C10 C11 C12 111.72(10)
C10 C11 H11A 109.3
C12 C11 H11A 109.3
C10 C11 H11B 109.3
C12 C11 H11B 109.3
H11A C11 H11B 107.9
C13 C12 C11 112.70(11)
C13 C12 H12A 109.1
C11 C12 H12A 109.1
C13 C12 H12B 109.1
C11 C12 H12B 109.1
H12A C12 H12B 107.8
C12 C13 H13A 109.5
C12 C13 H13B 109.5
H13A C13 H13B 109.5
C12 C13 H13C 109.5
H13A C13 H13C 109.5
H13B C13 H13C 109.5

loop_
_geom_bond_atom_site_label_1
_geom_bond_atom_site_label_2
_geom_bond_distance
O1 C2 1.3682(13)
O1 H1 0.8299
O2 C3 1.3556(13)
O2 H2 0.8299
O3 C9 1.2088(15)
O4 C9 1.3220(13)
O4 C10 1.4495(14)
C1 C2 1.3717(14)
C1 C6 1.3890(14)
C1 H1A 0.9300
C2 C3 1.3890(17)
C3 C4 1.3794(15)
C4 C5 1.3714(15)
C4 H4 0.9300
C5 C6 1.3873(17)
C5 H5 0.9300
C6 C7 1.4599(15)
C7 C8 1.3166(14)
C7 H7 0.9300
C8 C9 1.4478(15)
C8 H8 0.9300
C10 C11 1.5039(16)
C10 H10A 0.9700
C10 H10B 0.9700
C11 C12 1.5129(17)
C11 H11A 0.9700
C11 H11B 0.9700
C12 C13 1.5097(19)
C12 H12A 0.9700
C12 H12B 0.9700
C13 H13A 0.9599
C13 H13B 0.9599
C13 H13C 0.9599

loop_
_geom_hbond_atom_site_label_D
_geom_hbond_atom_site_label_H
_geom_hbond_atom_site_label_A
_geom_hbond_site_symmetry_A
_geom_hbond_distance_DH
_geom_hbond_distance_HA
_geom_hbond_distance_DA
_geom_hbond_angle_DHA
_geom_hbond_publ_flag
O1 H1 O3 2_456 0.83 1.97 2.788(3) 167 yes
O2 H2 O1 . 0.83 2.29 2.726(3) 113 yes
O2 H2 O1 2_566 0.83 2.11 2.818(3) 143 yes
C1 H1A O3 2_456 0.93 2.55 3.255(3) 133 yes

loop_
_geom_torsion_atom_site_label_1
_geom_torsion_atom_site_label_2
_geom_torsion_atom_site_label_3
_geom_torsion_atom_site_label_4
_geom_torsion
C6 C1 C2 O1 179.07(7)
C6 C1 C2 C3 -0.16(12)
O1 C2 C3 O2 0.78(12)
C1 C2 C3 O2 -179.92(8)
O1 C2 C3 C4 -178.97(7)
C1 C2 C3 C4 0.32(12)
O2 C3 C4 C5 -179.58(8)
C2 C3 C4 C5 0.18(13)
C3 C4 C5 C6 -0.86(14)
C4 C5 C6 C1 0.99(12)
C4 C5 C6 C7 -179.84(8)
C2 C1 C6 C5 -0.49(12)
C2 C1 C6 C7 -179.69(8)
C5 C6 C7 C8 0.10(14)
C1 C6 C7 C8 179.26(8)
C6 C7 C8 C9 -178.59(8)
C10 O4 C9 O3 0.32(12)
C10 O4 C9 C8 178.57(7)
C7 C8 C9 O3 -0.32(14)
C7 C8 C9 O4 -178.50(8)
C9 O4 C10 C11 -179.19(7)
O4 C10 C11 C12 176.60(7)
C10 C11 C12 C13 -179.51(8)

loop_
_cod_related_entry_id
_cod_related_entry_database
_cod_related_entry_code
1 ChemSpider 30654927
